data_7238470
loop_
_publ_author_name
'Fern\'andez-Anca, Dami\'an'
'Garc\'ia-Seijo, M. In\'es'
'Garc\'ia-Fern\'andez, M. Esther'

_publ_section_title
;
 Transition of trigonal-bipyramidal to square-planar geometries by
 oxidation of a coordinated tripodal polyphosphine in Pd(ii) and Pt(ii)
 complexes
;
_journal_issue 4
_journal_name_full 'RSC Adv.'
_journal_page_first 1404
_journal_paper_doi 10.1039/C1RA00897H
_journal_volume 2
_journal_year 2012
_chemical_formula_sum 'C48 H57 Cl O8 P4 Pd S2'
_chemical_formula_weight 1091.79
_chemical_name_common (Pd(PP2PO)Cl)(S(CH3)3(CH2)3(SO3)).4H2O
_chemical_name_systematic
;
[Pd(PP2PO)Cl][S(CH3)3(CH2)3(SO3)].4H2O
;
_space_group_IT_number 15
_space_group_name_Hall '-C 2yc'
_space_group_name_H-M_alt 'C 1 2/c 1'
_symmetry_cell_setting monoclinic
_symmetry_space_group_name_H-M 'C 1 2/c 1'
_atom_sites_solution_hydrogens geom
_atom_sites_solution_primary direct
_atom_sites_solution_secondary difmap
_audit_creation_method SHELXL-97
_cell_angle_alpha 90.00
_cell_angle_beta 106.565(3)
_cell_angle_gamma 90.00
_cell_formula_units_Z 8
_cell_length_a 36.211(5)
_cell_length_b 14.7523(19)
_cell_length_c 20.890(3)
_cell_measurement_reflns_used 884
_cell_measurement_temperature 293(2)
_cell_measurement_theta_max 25,91
_cell_measurement_theta_min 3,06
_cell_volume 10696(3)
_computing_cell_refinement 'Bruker Smart'
_computing_data_collection 'Bruker Smart'
_computing_data_reduction 'Bruker Shelxtl'
_computing_molecular_graphics 'ORTEP-3 for Windows (Farrugia, 1997)'
_computing_publication_material 'WinGX publication routines (Farrugia, =999)'
_computing_structure_refinement 'SHELXL-97 (Sheldrick, 1997)'
_computing_structure_solution SIR-92
_diffrn_ambient_temperature 293(2)
_diffrn_measured_fraction_theta_full 0.997
_diffrn_measured_fraction_theta_max 0.997
_diffrn_measurement_device_type 'CCD area detector'
_diffrn_measurement_method 'omega scans'
_diffrn_radiation_monochromator graphite
_diffrn_radiation_source 'fine-focus sealed tube'
_diffrn_radiation_type MoK\a
_diffrn_radiation_wavelength 0.71073
_diffrn_reflns_av_R_equivalents 0.0930
_diffrn_reflns_av_sigmaI/netI 0.1616
_diffrn_reflns_limit_h_max 40
_diffrn_reflns_limit_h_min -42
_diffrn_reflns_limit_k_max 17
_diffrn_reflns_limit_k_min 0
_diffrn_reflns_limit_l_max 24
_diffrn_reflns_limit_l_min 0
_diffrn_reflns_number 33386
_diffrn_reflns_theta_full 24.71
_diffrn_reflns_theta_max 24.71
_diffrn_reflns_theta_min 1.17
_exptl_absorpt_coefficient_mu 0.642
_exptl_absorpt_correction_T_max 0.9564
_exptl_absorpt_correction_T_min 0.8507
_exptl_absorpt_correction_type empirical
_exptl_absorpt_process_details Sadabs
_exptl_crystal_colour yellow
_exptl_crystal_density_diffrn 1.356
_exptl_crystal_density_method 'not measured'
_exptl_crystal_description prism
_exptl_crystal_F_000 4512
_exptl_crystal_size_max 0.26
_exptl_crystal_size_mid 0.24
_exptl_crystal_size_min 0.07
_refine_diff_density_max 0.596
_refine_diff_density_min -0.857
_refine_diff_density_rms 0.100
_refine_ls_extinction_method none
_refine_ls_goodness_of_fit_ref 0.891
_refine_ls_hydrogen_treatment constr
_refine_ls_matrix_type full
_refine_ls_number_parameters 572
_refine_ls_number_reflns 9091
_refine_ls_number_restraints 0
_refine_ls_restrained_S_all 0.891
_refine_ls_R_factor_all 0.1715
_refine_ls_R_factor_gt 0.0645
_refine_ls_shift/su_max 0.016
_refine_ls_shift/su_mean 0.001
_refine_ls_structure_factor_coef Fsqd
_refine_ls_weighting_details 'calc w=1/[\s^2^(Fo^2^)+(0.0969P)^2^+0.0000P] where ==(Fo^2^+2Fc^2^)/3'
_refine_ls_weighting_scheme calc
_refine_ls_wR_factor_gt 0.1523
_refine_ls_wR_factor_ref 0.2015
_reflns_number_gt 3787
_reflns_number_total 9091
_reflns_threshold_expression >2sigma(I)
_cod_data_source_file c1ra00897h.txt
_cod_data_source_block PdClSO7a
_cod_depositor_comments
;
The following automatic conversions were performed:

data item '_symmetry_cell_setting' value 'Monoclinic' was changed to
'monoclinic' in accordance with the
/home/saulius/struct/COD-crude-data/automatic-downloads/DataCite-retrospective/RSC/depositions/lib/dictionaries/cif_core.dic
dictionary named 'cif_core.dic' version 2.4.2 last updated on
2011-04-26.

Automatic conversion script
Id: cif_fix_values 6909 2019-04-08 15:41:33Z antanas 
;
_cod_original_cell_volume 10696(2)
_cod_original_sg_symbol_H-M C2/c
_cod_database_code 7238470

loop_
_symmetry_equiv_pos_as_xyz
'x, y, z'
'-x, y, -z+1/2'
'x+1/2, y+1/2, z'
'-x+1/2, y+1/2, -z+1/2'
'-x, -y, -z'
'x, -y, z-1/2'
'-x+1/2, -y+1/2, -z'
'x+1/2, -y+1/2, z-1/2'

loop_
_atom_site_label
_atom_site_type_symbol
_atom_site_fract_x
_atom_site_fract_y
_atom_site_fract_z
_atom_site_U_iso_or_equiv
_atom_site_adp_type
_atom_site_occupancy
_atom_site_symmetry_multiplicity
_atom_site_calc_flag
_atom_site_refinement_flags
Pd1 Pd 0.900416(19) 0.29677(4) 0.88943(3) 0.0443(2) Uani 1 1 d .
P2 P 0.88822(7) 0.33786(17) 0.98882(13) 0.0542(7) Uani 1 1 d .
Cl1 Cl 0.96523(6) 0.25296(16) 0.93513(12) 0.0592(7) Uani 1 1 d .
P3 P 0.90370(7) 0.31359(15) 0.78088(12) 0.0501(6) Uani 1 1 d .
P4 P 0.74112(7) 0.12676(17) 0.79144(13) 0.0534(7) Uani 1 1 d .
P1 P 0.83808(7) 0.32303(15) 0.84487(13) 0.0506(7) Uani 1 1 d .
C13 C 0.9099(2) 0.4485(6) 1.0099(4) 0.047(2) Uani 1 1 d .
C19 C 0.9274(3) 0.4215(6) 0.7793(4) 0.049(2) Uani 1 1 d .
C10 C 0.9378(7) 0.1765(11) 1.1807(10) 0.147(8) Uani 1 1 d .
H10 H 0.9492 0.1444 1.2197 0.177 Uiso 1 1 calc R
C12 C 0.8808(4) 0.2315(9) 1.0951(7) 0.125(5) Uani 1 1 d .
H12 H 0.8542 0.2358 1.0780 0.150 Uiso 1 1 calc R
C18 C 0.9388(2) 0.4797(6) 0.9847(5) 0.055(3) Uani 1 1 d .
H18 H 0.9475 0.4434 0.9555 0.066 Uiso 1 1 calc R
C20 C 0.9099(3) 0.4905(6) 0.7350(5) 0.056(3) Uani 1 1 d .
H20 H 0.8860 0.4815 0.7039 0.067 Uiso 1 1 calc R
C31 C 0.7024(2) 0.1280(5) 0.7155(5) 0.051(2) Uani 1 1 d .
C7 C 0.9048(4) 0.2721(6) 1.0637(5) 0.065(3) Uani 1 1 d .
C16 C 0.9433(3) 0.6177(6) 1.0440(5) 0.059(3) Uani 1 1 d .
H16 H 0.9542 0.6747 1.0550 0.071 Uiso 1 1 calc R
C14 C 0.8987(3) 0.5035(7) 1.0546(5) 0.058(3) Uani 1 1 d .
H14 H 0.8801 0.4830 1.0740 0.070 Uiso 1 1 calc R
C29 C 0.9326(5) 0.0728(9) 0.7174(8) 0.138(7) Uani 1 1 d .
H29 H 0.9260 0.0125 0.7212 0.166 Uiso 1 1 calc R
C25 C 0.9260(3) 0.2302(6) 0.7427(4) 0.057(3) Uani 1 1 d .
C6 C 0.7719(2) 0.2197(5) 0.7836(5) 0.053(2) Uani 1 1 d .
H6A H 0.7747 0.2194 0.7388 0.063 Uiso 1 1 calc R
H6B H 0.7595 0.2762 0.7893 0.063 Uiso 1 1 calc R
C21 C 0.9289(3) 0.5725(6) 0.7386(6) 0.072(3) Uani 1 1 d .
H21 H 0.9177 0.6190 0.7095 0.086 Uiso 1 1 calc R
C17 C 0.9553(3) 0.5647(7) 1.0022(5) 0.062(3) Uani 1 1 d .
H17 H 0.9748 0.5846 0.9847 0.074 Uiso 1 1 calc R
C1 C 0.8201(3) 0.3914(7) 0.9015(5) 0.067(3) Uani 1 1 d .
H1A H 0.8277 0.4541 0.8994 0.080 Uiso 1 1 calc R
H1B H 0.7921 0.3888 0.8888 0.080 Uiso 1 1 calc R
C2 C 0.8368(3) 0.3547(7) 0.9729(6) 0.072(3) Uani 1 1 d .
H2A H 0.8244 0.2977 0.9777 0.086 Uiso 1 1 calc R
H2B H 0.8319 0.3975 1.0049 0.086 Uiso 1 1 calc R
C37 C 0.7681(3) 0.0263(6) 0.7936(5) 0.055(2) Uani 1 1 d .
C24 C 0.9632(3) 0.4366(6) 0.8238(5) 0.065(3) Uani 1 1 d .
H24 H 0.9754 0.3906 0.8526 0.078 Uiso 1 1 calc R
C38 C 0.7876(3) 0.0049(7) 0.7496(6) 0.072(3) Uiso 1 1 d .
H38 H 0.7864 0.0446 0.7145 0.086 Uiso 1 1 calc R
C26 C 0.9510(3) 0.2494(7) 0.7055(5) 0.065(3) Uani 1 1 d .
H26 H 0.9577 0.3093 0.7004 0.078 Uiso 1 1 calc R
C3 C 0.8309(3) 0.3738(6) 0.7637(4) 0.059(3) Uani 1 1 d .
H3A H 0.8039 0.3702 0.7386 0.071 Uiso 1 1 calc R
H3B H 0.8382 0.4372 0.7686 0.071 Uiso 1 1 calc R
C42 C 0.7705(3) -0.0356(7) 0.8464(5) 0.069(3) Uani 1 1 d .
H42 H 0.7579 -0.0224 0.8783 0.082 Uiso 1 1 calc R
C23 C 0.9811(3) 0.5192(8) 0.8256(5) 0.075(3) Uani 1 1 d .
H23 H 1.0053 0.5286 0.8556 0.090 Uiso 1 1 calc R
C27 C 0.9665(4) 0.1790(9) 0.6751(6) 0.086(4) Uani 1 1 d .
H27 H 0.9834 0.1934 0.6506 0.103 Uiso 1 1 calc R
C9 C 0.9591(5) 0.2156(8) 1.1510(7) 0.107(5) Uani 1 1 d .
H9 H 0.9857 0.2117 1.1682 0.128 Uiso 1 1 calc R
C4 C 0.8551(3) 0.3244(6) 0.7264(5) 0.060(3) Uani 1 1 d .
H4A H 0.8552 0.3581 0.6866 0.072 Uiso 1 1 calc R
H4B H 0.8443 0.2649 0.7129 0.072 Uiso 1 1 calc R
C39 C 0.8097(4) -0.0746(8) 0.7542(7) 0.100(4) Uani 1 1 d .
H39 H 0.8233 -0.0872 0.7237 0.120 Uiso 1 1 calc R
C28 C 0.9575(5) 0.0938(10) 0.6807(6) 0.109(5) Uani 1 1 d .
H28 H 0.9677 0.0483 0.6602 0.131 Uiso 1 1 calc R
C11 C 0.8988(7) 0.1799(10) 1.1576(8) 0.154(8) Uani 1 1 d .
H11 H 0.8836 0.1506 1.1803 0.185 Uiso 1 1 calc R
C41 C 0.7911(4) -0.1149(8) 0.8514(7) 0.100(4) Uani 1 1 d .
H41 H 0.7920 -0.1560 0.8855 0.120 Uiso 1 1 calc R
C5 C 0.8124(2) 0.2166(6) 0.8345(5) 0.058(3) Uani 1 1 d .
H5A H 0.8277 0.1711 0.8202 0.069 Uiso 1 1 calc R
H5B H 0.8098 0.1978 0.8775 0.069 Uiso 1 1 calc R
C8 C 0.9435(4) 0.2642(8) 1.0931(6) 0.084(4) Uani 1 1 d .
H8 H 0.9602 0.2929 1.0731 0.101 Uiso 1 1 calc R
C15 C 0.9147(3) 0.5887(7) 1.0711(5) 0.069(3) Uani 1 1 d .
H15 H 0.9063 0.6259 1.1001 0.083 Uiso 1 1 calc R
C30 C 0.9168(4) 0.1399(7) 0.7493(7) 0.105(5) Uani 1 1 d .
H30 H 0.9004 0.1241 0.7746 0.126 Uiso 1 1 calc R
C22 C 0.9640(3) 0.5863(8) 0.7846(6) 0.079(3) Uani 1 1 d .
H22 H 0.9760 0.6425 0.7872 0.094 Uiso 1 1 calc R
C40 C 0.8102(4) -0.1319(8) 0.8049(8) 0.098(5) Uani 1 1 d .
H40 H 0.8243 -0.1854 0.8084 0.118 Uiso 1 1 calc R
O1 O 0.72705(19) 0.1357(5) 0.8519(3) 0.074(2) Uani 1 1 d .
O2 O 0.67593(19) 0.0144(5) 0.8861(4) 0.088(2) Uani 1 1 d .
C34 C 0.6403(4) 0.1400(7) 0.5997(8) 0.096(4) Uani 1 1 d .
H34 H 0.6198 0.1446 0.5611 0.115 Uiso 1 1 calc R
C32 C 0.7084(3) 0.1343(6) 0.6529(5) 0.064(3) Uani 1 1 d .
H32 H 0.7334 0.1354 0.6492 0.077 Uiso 1 1 calc R
C33 C 0.6773(3) 0.1389(7) 0.5954(6) 0.078(3) Uani 1 1 d .
H33 H 0.6817 0.1413 0.5537 0.094 Uiso 1 1 calc R
O4 O 0.7124(3) 0.8591(8) 0.9448(6) 0.174(5) Uani 1 1 d .
C36 C 0.6638(3) 0.1289(6) 0.7178(6) 0.068(3) Uani 1 1 d .
H36 H 0.6588 0.1256 0.7590 0.082 Uiso 1 1 calc R
C35 C 0.6333(3) 0.1344(7) 0.6606(7) 0.088(4) Uani 1 1 d .
H35 H 0.6082 0.1343 0.6633 0.106 Uiso 1 1 calc R
S1 S 0.91691(10) 0.9574(2) 0.95346(18) 0.1005(11) Uani 1 1 d .
C43 C 0.8454(3) 0.8439(9) 1.0573(6) 0.105(4) Uani 1 1 d .
H43A H 0.8647 0.8146 1.0932 0.126 Uiso 1 1 calc R
H43B H 0.8343 0.7980 1.0242 0.126 Uiso 1 1 calc R
C45 C 0.8913(3) 0.8717(7) 0.9894(5) 0.081(3) Uani 1 1 d .
H45A H 0.8762 0.8333 0.9538 0.097 Uiso 1 1 calc R
H45B H 0.9101 0.8338 1.0203 0.097 Uiso 1 1 calc R
C44 C 0.8650(4) 0.9145(8) 1.0257(6) 0.099(4) Uani 1 1 d .
H44A H 0.8799 0.9548 1.0601 0.118 Uiso 1 1 calc R
H44B H 0.8456 0.9505 0.9944 0.118 Uiso 1 1 calc R
C47 C 0.9550(3) 1.0155(8) 1.0229(6) 0.107(4) Uani 1 1 d .
H47A H 0.9730 0.9711 1.0473 0.160 Uiso 1 1 calc R
H47B H 0.9429 1.0452 1.0526 0.160 Uiso 1 1 calc R
H47C H 0.9684 1.0594 1.0040 0.160 Uiso 1 1 calc R
C46 C 0.8850(4) 1.0489(8) 0.9090(7) 0.126(5) Uani 1 1 d .
H46A H 0.8997 1.0914 0.8914 0.188 Uiso 1 1 calc R
H46B H 0.8737 1.0795 0.9393 0.188 Uiso 1 1 calc R
H46C H 0.8650 1.0235 0.8729 0.188 Uiso 1 1 calc R
C48 C 0.9410(4) 0.8938(11) 0.8966(7) 0.161(7) Uani 1 1 d .
H48A H 0.9576 0.8476 0.9217 0.241 Uiso 1 1 calc R
H48B H 0.9559 0.9354 0.8787 0.241 Uiso 1 1 calc R
H48C H 0.9216 0.8663 0.8606 0.241 Uiso 1 1 calc R
S2 S 0.80922(13) 0.8861(4) 1.0892(2) 0.1337(17) Uani 1 1 d .
O20 O 0.7964(3) 0.8192(8) 1.1222(6) 0.159(5) Uani 1 1 d .
O21 O 0.7802(3) 0.9250(9) 1.0385(7) 0.198(6) Uani 1 1 d .
O22 O 0.8308(5) 0.9559(15) 1.1396(9) 0.311(12) Uani 1 1 d .
O3 O 0.7903(6) 0.1209(10) 0.9931(9) 0.300(10) Uani 1 1 d .
O5 O 0.7421(8) 0.293(2) 0.9284(15) 0.68(4) Uani 1 1 d .

loop_
_atom_site_aniso_label
_atom_site_aniso_U_11
_atom_site_aniso_U_22
_atom_site_aniso_U_33
_atom_site_aniso_U_23
_atom_site_aniso_U_13
_atom_site_aniso_U_12
Pd1 0.0393(4) 0.0450(4) 0.0447(4) -0.0010(3) 0.0059(3) -0.0065(4)
P2 0.0490(15) 0.0564(15) 0.0572(18) -0.0073(12) 0.0151(13) -0.0170(13)
Cl1 0.0439(13) 0.0665(15) 0.0609(17) 0.0098(12) 0.0049(12) 0.0014(12)
P3 0.0512(15) 0.0506(15) 0.0441(16) 0.0004(11) 0.0066(12) -0.0037(12)
P4 0.0423(14) 0.0548(16) 0.0589(18) -0.0009(12) 0.0077(13) -0.0111(12)
P1 0.0424(14) 0.0440(15) 0.0600(18) -0.0020(11) 0.0058(13) -0.0083(11)
C13 0.044(5) 0.052(6) 0.043(6) -0.001(4) 0.009(5) -0.010(4)
C19 0.060(6) 0.042(5) 0.043(6) 0.002(4) 0.013(5) 0.002(5)
C10 0.21(2) 0.078(11) 0.116(16) -0.007(9) -0.014(16) -0.031(14)
C12 0.125(12) 0.135(12) 0.114(13) 0.037(10) 0.032(10) -0.049(10)
C18 0.044(6) 0.059(6) 0.069(7) -0.011(5) 0.027(5) -0.008(5)
C20 0.049(6) 0.058(6) 0.061(7) 0.003(5) 0.014(5) -0.004(5)
C31 0.040(5) 0.038(5) 0.069(7) 0.002(5) 0.006(5) -0.010(4)
C7 0.100(9) 0.053(6) 0.050(7) -0.004(5) 0.036(7) -0.032(6)
C16 0.042(6) 0.056(6) 0.070(8) -0.010(5) 0.001(5) -0.001(5)
C14 0.055(6) 0.073(7) 0.054(7) -0.007(5) 0.025(5) -0.022(5)
C29 0.24(2) 0.064(9) 0.131(14) -0.041(9) 0.085(14) 0.009(11)
C25 0.079(7) 0.061(6) 0.033(6) -0.005(4) 0.022(5) -0.007(5)
C6 0.043(5) 0.046(6) 0.058(6) 0.002(4) -0.002(5) -0.010(4)
C21 0.083(8) 0.050(6) 0.094(9) 0.022(6) 0.046(8) 0.002(6)
C17 0.050(6) 0.060(6) 0.076(8) -0.005(5) 0.020(6) -0.013(5)
C1 0.040(6) 0.071(7) 0.086(9) -0.023(6) 0.014(6) -0.008(5)
C2 0.058(7) 0.078(7) 0.090(9) -0.033(6) 0.039(7) -0.032(6)
C37 0.054(6) 0.051(6) 0.056(7) 0.003(5) 0.012(5) -0.010(5)
C24 0.068(7) 0.058(6) 0.062(7) 0.007(5) 0.007(6) -0.012(6)
C26 0.063(7) 0.075(7) 0.052(7) 0.005(5) 0.009(6) 0.007(6)
C3 0.045(6) 0.053(6) 0.066(7) 0.017(5) -0.005(5) -0.005(5)
C42 0.057(7) 0.063(7) 0.073(8) 0.001(6) -0.002(6) -0.008(6)
C23 0.056(7) 0.086(8) 0.074(8) 0.019(6) 0.003(6) -0.028(6)
C27 0.089(9) 0.107(11) 0.063(9) -0.003(7) 0.022(7) 0.030(8)
C9 0.150(14) 0.071(9) 0.091(11) 0.019(7) 0.020(10) -0.025(9)
C4 0.063(7) 0.062(6) 0.052(7) 0.000(5) 0.012(5) -0.011(5)
C39 0.103(10) 0.076(9) 0.122(13) -0.023(8) 0.035(9) 0.003(8)
C28 0.174(16) 0.093(11) 0.074(10) -0.018(8) 0.058(10) 0.017(10)
C11 0.25(2) 0.121(13) 0.101(14) 0.055(10) 0.071(15) -0.060(15)
C41 0.097(11) 0.067(9) 0.114(13) 0.029(8) -0.004(9) -0.005(8)
C5 0.049(6) 0.058(6) 0.059(7) -0.004(5) 0.002(5) -0.018(5)
C8 0.090(9) 0.085(8) 0.065(9) 0.016(6) 0.001(7) -0.011(7)
C15 0.072(7) 0.072(7) 0.061(7) -0.024(5) 0.014(6) -0.013(6)
C30 0.146(13) 0.056(8) 0.131(12) -0.010(7) 0.071(10) -0.024(8)
C22 0.077(8) 0.075(8) 0.084(9) 0.004(7) 0.022(7) -0.035(7)
C40 0.092(10) 0.054(8) 0.127(14) 0.016(8) -0.005(9) 0.010(7)
O1 0.072(5) 0.088(5) 0.066(5) 0.001(4) 0.024(4) -0.013(4)
O2 0.063(5) 0.121(6) 0.083(6) 0.002(4) 0.024(4) -0.013(4)
C34 0.065(9) 0.062(8) 0.137(14) 0.018(8) -0.013(9) -0.011(6)
C32 0.057(7) 0.067(7) 0.062(8) -0.010(5) 0.005(6) 0.003(5)
C33 0.075(8) 0.073(8) 0.067(8) -0.010(6) -0.011(7) -0.006(7)
O4 0.106(8) 0.228(12) 0.180(11) 0.114(9) 0.029(8) 0.006(8)
C36 0.055(7) 0.065(7) 0.077(8) 0.010(6) 0.008(6) -0.017(6)
C35 0.054(7) 0.083(8) 0.110(12) 0.036(8) -0.004(8) -0.008(6)
S1 0.101(3) 0.101(3) 0.090(3) 0.012(2) 0.010(2) -0.009(2)
C43 0.088(9) 0.154(12) 0.081(10) 0.024(8) 0.038(8) 0.041(9)
C45 0.093(9) 0.067(7) 0.081(9) 0.014(6) 0.023(7) 0.005(7)
C44 0.105(10) 0.095(10) 0.096(11) 0.007(8) 0.029(9) -0.004(8)
C47 0.086(9) 0.123(11) 0.102(11) -0.006(8) 0.011(8) -0.031(8)
C46 0.110(11) 0.108(11) 0.138(13) 0.062(9) 0.003(10) -0.006(9)
C48 0.155(15) 0.234(19) 0.122(14) -0.074(13) 0.085(13) -0.041(14)
S2 0.084(3) 0.216(5) 0.106(4) 0.026(4) 0.035(3) 0.042(3)
O20 0.127(9) 0.226(12) 0.160(10) 0.106(9) 0.100(8) 0.086(8)
O21 0.111(8) 0.244(14) 0.239(15) 0.124(11) 0.052(10) 0.069(9)
O22 0.213(16) 0.49(3) 0.269(19) -0.24(2) 0.131(15) -0.089(18)
O3 0.40(3) 0.178(14) 0.267(19) -0.060(12) -0.002(17) 0.015(15)
O5 0.59(4) 0.98(7) 0.69(5) -0.67(5) 0.54(4) -0.60(5)

loop_
_atom_type_symbol
_atom_type_description
_atom_type_scat_dispersion_real
_atom_type_scat_dispersion_imag
_atom_type_scat_source
C C 0.0033 0.0016 'International Tables Vol C Tables 4.2.6.8 and 6.1.1.4'
H H 0.0000 0.0000 'International Tables Vol C Tables 4.2.6.8 and 6.1.1.4'
P P 0.1023 0.0942 'International Tables Vol C Tables 4.2.6.8 and 6.1.1.4'
Cl Cl 0.1484 0.1585 'International Tables Vol C Tables 4.2.6.8 and 6.1.1.4'
Pd Pd -0.9988 1.0072 'International Tables Vol C Tables 4.2.6.8 and 6.1.1.4'
S S 0.1246 0.1234 'International Tables Vol C Tables 4.2.6.8 and 6.1.1.4'
O O 0.0106 0.0060 'International Tables Vol C Tables 4.2.6.8 and 6.1.1.4'

loop_
_geom_angle_atom_site_label_1
_geom_angle_atom_site_label_2
_geom_angle_atom_site_label_3
_geom_angle
P1 Pd1 P3 84.29(10)
P1 Pd1 P2 84.23(10)
P3 Pd1 P2 157.28(9)
P1 Pd1 Cl1 174.15(9)
P3 Pd1 Cl1 95.89(9)
P2 Pd1 Cl1 97.51(9)
C7 P2 C13 105.1(4)
C7 P2 C2 107.8(5)
13 P2 C2 105.9(4)
C7 P2 Pd1 122.5(4)
C13 P2 Pd1 105.8(3)
C2 P2 Pd1 108.6(4)
C25 P3 C19 108.8(4)
C25 P3 C4 105.3(5)
C19 P3 C4 106.9(4)
C25 P3 Pd1 121.4(3)
C19 P3 Pd1 105.5(3)
C4 P3 Pd1 108.2(3)
O1 P4 C37 111.8(4)
O1 P4 C31 112.2(4)
C37 P4 C31 108.5(4)
O1 P4 C6 112.2(4)
C37 P4 C6 106.7(4)
C31 P4 C6 105.0(4)
C3 P1 C5 108.5(4)
C3 P1 C1 113.6(5)
C5 P1 C1 107.1(4)
C3 P1 Pd1 108.9(3)
C5 P1 Pd1 109.0(3)
C1 P1 Pd1 109.7(3)
C14 C13 C18 117.6(8)
C14 C13 P2 120.2(7)
C18 C13 P2 122.2(7)
C24 C19 C20 119.2(9)
C24 C19 P3 119.2(7)
C20 C19 P3 121.6(7)
C9 C10 C11 122(2)
C9 C10 H10 119.0
C11 C10 H10 119.0
C7 C12 C11 117.7(14)
C7 C12 H12 121.1
C11 C12 H12 121.1
C13 C18 C17 121.0(9)
C13 C18 H18 119.5
C17 C18 H18 119.5
C21 C20 C19 118.4(9)
C21 C20 H20 120.8
C19 C20 H20 120.8
C32 C31 C36 116.9(9)
C32 C31 P4 122.9(7)
C36 C31 P4 120.1(8)
C12 C7 C8 117.2(12)
C12 C7 P2 123.8(11)
C8 C7 P2 119.0(8)
C17 C16 C15 120.5(9)
C17 C16 H16 119.8
C15 C16 H16 119.8
C13 C14 C15 121.2(9)
C13 C14 H14 119.4
C15 C14 H14 119.4
C28 C29 C30 121.8(13)
C28 C29 H29 119.1
C30 C29 H29 119.1
C26 C25 C30 117.9(10)
C26 C25 P3 124.3(8)
C30 C25 P3 117.8(8)
C5 C6 P4 113.8(6)
C5 C6 H6A 108.8
P4 C6 H6A 108.8
C5 C6 H6B 108.8
P4 C6 H6B 108.8
H6A C6 H6B 107.7
C22 C21 C20 121.0(10)
C22 C21 H21 119.5
C20 C21 H21 119.5
C16 C17 C18 120.4(9)
C16 C17 H17 119.8
C18 C17 H17 119.8
C2 C1 P1 108.8(7)
C2 C1 H1A 109.9
P1 C1 H1A 109.9
C2 C1 H1B 109.9
P1 C1 H1B 109.9
H1A C1 H1B 108.3
C1 C2 P2 108.9(6)
C1 C2 H2A 109.9
P2 C2 H2A 109.9
C1 C2 H2B 109.9
P2 C2 H2B 109.9
H2A C2 H2B 108.3
C38 C37 C42 117.0(10)
C38 C37 P4 124.9(8)
C42 C37 P4 118.0(8)
C23 C24 C19 120.4(9)
C23 C24 H24 119.8
C19 C24 H24 119.8
C37 C38 C39 123.2(11)
C37 C38 H38 118.4
C39 C38 H38 118.4
C25 C26 C27 120.6(11)
C25 C26 H26 119.7
C27 C26 H26 119.7
C4 C3 P1 109.5(6)
C4 C3 H3A 109.8
P1 C3 H3A 109.8
C4 C3 H3B 109.8
P1 C3 H3B 109.8
H3A C3 H3B 108.2
C41 C42 C37 121.1(11)
C41 C42 H42 119.4
C37 C42 H42 119.4
C22 C23 C24 120.5(10)
C22 C23 H23 119.7
C24 C23 H23 119.7
C28 C27 C26 121.5(13)
C28 C27 H27 119.2
C26 C27 H27 119.2
C10 C9 C8 120.9(18)
C10 C9 H9 119.5
C8 C9 H9 119.5
C3 C4 P3 108.7(6)
C3 C4 H4A 109.9
P3 C4 H4A 109.9
C3 C4 H4B 109.9
P3 C4 H4B 109.9
H4A C4 H4B 108.3
C40 C39 C38 117.1(12)
C40 C39 H39 121.4
C38 C39 H39 121.4
C27 C28 C29 119.0(13)
C27 C28 H28 120.5
C29 C28 H28 120.5
C10 C11 C12 118.7(16)
C10 C11 H11 120.6
C12 C11 H11 120.6
C42 C41 C40 118.5(13)
C42 C41 H41 120.7
C40 C41 H41 120.7
C6 C5 P1 114.3(6)
C6 C5 H5A 108.7
P1 C5 H5A 108.7
C6 C5 H5B 108.7
P1 C5 H5B 108.7
H5A C5 H5B 107.6
C7 C8 C9 123.4(13)
C7 C8 H8 118.3
C9 C8 H8 118.3
C16 C15 C14 119.3(9)
C16 C15 H15 120.4
C14 C15 H15 120.4
C25 C30 C29 119.2(12)
C25 C30 H30 120.4
C29 C30 H30 120.4
C23 C22 C21 120.4(10)
C23 C22 H22 119.8
C21 C22 H22 119.8
C39 C40 C41 123.0(13)
C39 C40 H40 118.5
C41 C40 H40 118.5
C33 C34 C35 120.3(13)
C33 C34 H34 119.8
C35 C34 H34 119.8
C31 C32 C33 120.7(10)
C31 C32 H32 119.7
C33 C32 H32 119.7
C34 C33 C32 120.6(12)
C34 C33 H33 119.7
C32 C33 H33 119.7
C35 C36 C31 121.7(11)
C35 C36 H36 119.2
C31 C36 H36 119.2
C34 C35 C36 119.7(12)
C34 C35 H35 120.1
C36 C35 H35 120.1
C46 S1 C45 113.0(5)
C46 S1 C47 105.6(6)
C45 S1 C47 109.7(5)
C46 S1 C48 112.2(7)
C45 S1 C48 106.7(6)
C47 S1 C48 109.7(6)
C44 C43 S2 114.7(10)
C44 C43 H43A 108.6
S2 C43 H43A 108.6
C44 C43 H43B 108.6
S2 C43 H43B 108.6
H43A C43 H43B 107.6
C44 C45 S1 112.2(8)
C44 C45 H45A 109.2
S1 C45 H45A 109.2
C44 C45 H45B 109.2
S1 C45 H45B 109.2
H45A C45 H45B 107.9
C43 C44 C45 111.9(10)
C43 C44 H44A 109.2
C45 C44 H44A 109.2
C43 C44 H44B 109.2
C45 C44 H44B 109.2
H44A C44 H44B 107.9
S1 C47 H47A 109.5
S1 C47 H47B 109.5
H47A C47 H47B 109.5
S1 C47 H47C 109.5
H47A C47 H47C 109.5
H47B C47 H47C 109.5
S1 C46 H46A 109.5
S1 C46 H46B 109.5
H46A C46 H46B 109.5
S1 C46 H46C 109.5
H46A C46 H46C 109.5
H46B C46 H46C 109.5
S1 C48 H48A 109.5
S1 C48 H48B 109.5
H48A C48 H48B 109.5
S1 C48 H48C 109.5
H48A C48 H48C 109.5
H48B C48 H48C 109.5
O20 S2 O21 113.2(8)
O20 S2 O22 108.8(10)
O21 S2 O22 112.1(12)
O20 S2 C43 109.7(7)
O21 S2 C43 110.1(7)
O22 S2 C43 102.3(8)

loop_
_geom_bond_atom_site_label_1
_geom_bond_atom_site_label_2
_geom_bond_distance
Pd1 P1 2.217(3)
Pd1 P3 2.318(3)
Pd1 P2 2.323(3)
Pd1 Cl1 2.358(2)
P2 C7 1.792(11)
P2 C13 1.810(9)
P2 C2 1.814(10)
P3 C25 1.780(9)
P3 C19 1.813(9)
P3 C4 1.811(9)
P4 O1 1.497(7)
P4 C37 1.770(9)
P4 C31 1.792(9)
P4 C6 1.804(8)
P1 C3 1.803(9)
P1 C5 1.806(8)
P1 C1 1.812(9)
C13 C14 1.383(11)
C13 C18 1.378(11)
C19 C24 1.382(12)
C19 C20 1.401(11)
C10 C9 1.26(2)
C10 C11 1.36(2)
C10 H10 0.9300
C12 C7 1.366(14)
C12 C11 1.49(2)
C12 H12 0.9300
C18 C17 1.392(11)
C18 H18 0.9300
C20 C21 1.383(12)
C20 H20 0.9300
C31 C32 1.388(12)
C31 C36 1.414(12)
C7 C8 1.365(14)
C16 C17 1.334(12)
C16 C15 1.380(12)
C16 H16 0.9300
C14 C15 1.385(12)
C14 H14 0.9300
C29 C28 1.374(17)
C29 C30 1.402(15)
C29 H29 0.9300
C25 C26 1.380(12)
C25 C30 1.390(13)
C6 C5 1.548(11)
C6 H6A 0.9700
C6 H6B 0.9700
C21 C22 1.371(14)
C21 H21 0.9300
C17 H17 0.9300
C1 C2 1.540(13)
C1 H1A 0.9700
C1 H1B 0.9700
C2 H2A 0.9700
C2 H2B 0.9700
C37 C38 1.345(12)
C37 C42 1.416(12)
C24 C23 1.376(12)
C24 H24 0.9300
C38 C39 1.408(14)
C38 H38 0.9300
C26 C27 1.415(14)
C26 H26 0.9300
C3 C4 1.514(12)
C3 H3A 0.9700
C3 H3B 0.9700
C42 C41 1.375(14)
C42 H42 0.9300
C23 C22 1.340(14)
C23 H23 0.9300
C27 C28 1.311(15)
C27 H27 0.9300
C9 C8 1.380(15)
C9 H9 0.9300
C4 H4A 0.9700
C4 H4B 0.9700
C39 C40 1.351(16)
C39 H39 0.9300
C28 H28 0.9300
C11 H11 0.9300
C41 C40 1.367(16)
C41 H41 0.9300
C5 H5A 0.9700
C5 H5B 0.9700
C8 H8 0.9300
C15 H15 0.9300
C30 H30 0.9300
C22 H22 0.9300
C40 H40 0.9300
C34 C33 1.366(14)
C34 C35 1.367(16)
C34 H34 0.9300
C32 C33 1.395(13)
C32 H32 0.9300
C33 H33 0.9300
C36 C35 1.378(14)
C36 H36 0.9300
C35 H35 0.9300
S1 C46 1.846(11)
S1 C45 1.848(10)
S1 C47 1.898(11)
S1 C48 1.909(12)
C43 C44 1.515(14)
C43 S2 1.744(11)
C43 H43A 0.9700
C43 H43B 0.9700
C45 C44 1.515(13)
C45 H45A 0.9700
C45 H45B 0.9700
C44 H44A 0.9700
C44 H44B 0.9700
C47 H47A 0.9600
C47 H47B 0.9600
C47 H47C 0.9600
C46 H46A 0.9600
C46 H46B 0.9600
C46 H46C 0.9600
C48 H48A 0.9600
C48 H48B 0.9600
C48 H48C 0.9600
S2 O20 1.359(10)
S2 O21 1.385(11)
S2 O22 1.520(15)

loop_
_geom_torsion_atom_site_label_1
_geom_torsion_atom_site_label_2
_geom_torsion_atom_site_label_3
_geom_torsion_atom_site_label_4
_geom_torsion
P1 Pd1 P2 C7 132.1(4)
P3 Pd1 P2 C7 -167.9(4)
Cl1 Pd1 P2 C7 -42.3(4)
P1 Pd1 P2 C13 -107.8(3)
P3 Pd1 P2 C13 -47.8(4)
Cl1 Pd1 P2 C13 77.9(3)
P1 Pd1 P2 C2 5.5(4)
P3 Pd1 P2 C2 65.5(4)
Cl1 Pd1 P2 C2 -168.8(4)
P1 Pd1 P3 C25 -127.9(4)
P2 Pd1 P3 C25 172.1(4)
Cl1 Pd1 P3 C25 46.2(4)
P1 Pd1 P3 C19 108.0(3)
P2 Pd1 P3 C19 48.0(4)
Cl1 Pd1 P3 C19 -77.9(3)
P1 Pd1 P3 C4 -6.2(3)
P2 Pd1 P3 C4 -66.2(4)
Cl1 Pd1 P3 C4 167.9(3)
P3 Pd1 P1 C3 -17.4(3)
P2 Pd1 P1 C3 143.0(3)
Cl1 Pd1 P1 C3 -109.4(10)
P3 Pd1 P1 C5 100.8(3)
P2 Pd1 P1 C5 -98.8(3)
Cl1 Pd1 P1 C5 8.7(11)
P3 Pd1 P1 C1 -142.2(4)
P2 Pd1 P1 C1 18.1(4)
Cl1 Pd1 P1 C1 125.7(10)
C7 P2 C13 C14 -68.0(9)
C2 P2 C13 C14 45.9(9)
Pd1 P2 C13 C14 161.1(7)
C7 P2 C13 C18 109.5(8)
C2 P2 C13 C18 -136.5(8)
Pd1 P2 C13 C18 -21.4(8)
C25 P3 C19 C24 -75.7(8)
C4 P3 C19 C24 171.1(8)
Pd1 P3 C19 C24 56.0(8)
C25 P3 C19 C20 105.5(8)
C4 P3 C19 C20 -7.7(9)
Pd1 P3 C19 C20 -122.8(7)
C14 C13 C18 C17 -1.8(14)
P2 C13 C18 C17 -179.4(7)
C24 C19 C20 C21 -1.6(14)
P3 C19 C20 C21 177.2(7)
O1 P4 C31 C32 170.1(7)
C37 P4 C31 C32 -65.8(8)
C6 P4 C31 C32 48.0(8)
O1 P4 C31 C36 -5.4(8)
C37 P4 C31 C36 118.6(8)
C6 P4 C31 C36 -127.5(7)
C11 C12 C7 C8 -1.6(19)
C11 C12 C7 P2 -179.2(11)
C13 P2 C7 C12 122.0(10)
C2 P2 C7 C12 9.4(11)
Pd1 P2 C7 C12 -117.6(10)
C13 P2 C7 C8 -55.5(10)
C2 P2 C7 C8 -168.1(9)
Pd1 P2 C7 C8 64.9(10)
C18 C13 C14 C15 2.9(15)
P2 C13 C14 C15 -179.5(8)
C19 P3 C25 C26 -13.1(10)
C4 P3 C25 C26 101.3(9)
Pd1 P3 C25 C26 -135.7(8)
C19 P3 C25 C30 168.8(9)
C4 P3 C25 C30 -76.9(9)
Pd1 P3 C25 C30 46.2(10)
O1 P4 C6 C5 73.2(7)
C37 P4 C6 C5 -49.6(8)
C31 P4 C6 C5 -164.7(7)
C19 C20 C21 C22 -0.2(15)
C15 C16 C17 C18 0.8(15)
C13 C18 C17 C16 0.0(15)
C3 P1 C1 C2 -165.5(6)
C5 P1 C1 C2 74.8(7)
Pd1 P1 C1 C2 -43.4(7)
P1 C1 C2 P2 47.6(8)
C7 P2 C2 C1 -167.2(6)
C13 P2 C2 C1 80.8(7)
Pd1 P2 C2 C1 -32.5(7)
O1 P4 C37 C38 -172.8(8)
C31 P4 C37 C38 62.9(10)
C6 P4 C37 C38 -49.8(10)
O1 P4 C37 C42 5.3(9)
C31 P4 C37 C42 -119.0(8)
C6 P4 C37 C42 128.3(8)
C20 C19 C24 C23 1.6(15)
P3 C19 C24 C23 -177.2(8)
C42 C37 C38 C39 -0.1(16)
P4 C37 C38 C39 178.1(9)
C30 C25 C26 C27 0.1(15)
P3 C25 C26 C27 -178.0(8)
C5 P1 C3 C4 -75.0(7)
C1 P1 C3 C4 166.1(6)
Pd1 P1 C3 C4 43.6(7)
C38 C37 C42 C41 -1.4(15)
P4 C37 C42 C41 -179.8(8)
C19 C24 C23 C22 0.2(17)
C25 C26 C27 C28 0.6(18)
C11 C10 C9 C8 0(3)
P1 C3 C4 P3 -48.7(7)
C25 P3 C4 C3 164.6(6)
C19 P3 C4 C3 -79.8(7)
Pd1 P3 C4 C3 33.5(7)
C37 C38 C39 C40 1.4(18)
C26 C27 C28 C29 0(2)
C30 C29 C28 C27 0(2)
C9 C10 C11 C12 0(3)
C7 C12 C11 C10 1(2)
C37 C42 C41 C40 1.6(18)
P4 C6 C5 P1 -162.3(5)
C3 P1 C5 C6 -41.9(8)
C1 P1 C5 C6 81.0(8)
Pd1 P1 C5 C6 -160.4(6)
C12 C7 C8 C9 1.9(19)
P2 C7 C8 C9 179.6(10)
C10 C9 C8 C7 -1(2)
C17 C16 C15 C14 0.3(15)
C13 C14 C15 C16 -2.2(16)
C26 C25 C30 C29 -1.0(18)
P3 C25 C30 C29 177.3(11)
C28 C29 C30 C25 1(2)
C24 C23 C22 C21 -2.1(18)
C20 C21 C22 C23 2.1(17)
C38 C39 C40 C41 -1(2)
C42 C41 C40 C39 0(2)
C36 C31 C32 C33 -1.5(13)
P4 C31 C32 C33 -177.2(7)
C35 C34 C33 C32 -1.6(17)
C31 C32 C33 C34 1.9(15)
C32 C31 C36 C35 0.9(14)
P4 C31 C36 C35 176.7(8)
C33 C34 C35 C36 0.9(18)
C31 C36 C35 C34 -0.6(17)
C46 S1 C45 C44 -45.9(11)
C47 S1 C45 C44 71.7(10)
C48 S1 C45 C44 -169.6(9)
S2 C43 C44 C45 -170.8(9)
S1 C45 C44 C43 -177.7(9)
C44 C43 S2 O20 -173.8(10)
C44 C43 S2 O21 60.9(13)
C44 C43 S2 O22 -58.4(14)
